data_1546985
loop_
_publ_author_name
'Harl\'e, Jean-Baptiste'
'Mine, Shinya'
'Kamegawa, Takashi'
'Nguyen, Van Tay'
'Maeda, Takeshi'
'Nakazumi, Hiroyuki'
'Fujiwara, Hideki'

_publ_section_title
;
 Deep Blue Asymmetrical Streptocyanine Dyes: Synthesis, Spectroscopic
 Characterizations, and Ion-Specific Cooperative Adsorption at the Surface
 of TiO2 Anatase Nanoparticles
;
_journal_issue 28
_journal_name_full 'The Journal of Physical Chemistry C'
_journal_page_first 15049
_journal_paper_doi 10.1021/acs.jpcc.7b03046
_journal_volume 121
_journal_year 2017
_chemical_formula_moiety 'C35 H29 N2 O2, Cl O4'
_chemical_formula_sum 'C35 H29 Cl N2 O6'
_chemical_formula_weight 609.07
_space_group_IT_number 14
_symmetry_cell_setting monoclinic
_symmetry_Int_Tables_number 14
_symmetry_space_group_name_Hall '-P 2ybc'
_symmetry_space_group_name_H-M 'P 1 21/c 1'
_atom_sites_solution_hydrogens geom
_atom_sites_solution_primary direct
_atom_sites_solution_secondary difmap
_cell_angle_alpha 90.0000
_cell_angle_beta 92.976(6)
_cell_angle_gamma 90.0000
_cell_formula_units_Z 8
_cell_length_a 15.576(4)
_cell_length_b 13.620(3)
_cell_length_c 30.334(8)
_cell_measurement_reflns_used 14877
_cell_measurement_temperature 293
_cell_measurement_theta_max 30.71
_cell_measurement_theta_min 1.99
_cell_volume 6427(3)
_computing_cell_refinement CrystalClear
_computing_data_collection 'CrystalClear (Rigaku Inc., 2007)'
_computing_data_reduction CrystalClear
_computing_molecular_graphics 'CrystalStructure 4.0'
_computing_publication_material 'CrystalStructure 4.0 (Rigaku, 2010)'
_computing_structure_refinement 'CRYSTALS (Carruthers, et al., 1999)'
_computing_structure_solution 'SIR92 (Altomare, et al., 1994)'
_diffrn_ambient_temperature 293
_diffrn_detector_area_resol_mean 7.314
_diffrn_measured_fraction_theta_full 0.883
_diffrn_measured_fraction_theta_max 0.883
_diffrn_measurement_device_type 'Rigaku Mercury70'
_diffrn_measurement_method \w
_diffrn_radiation_type 'Mo K\a'
_diffrn_radiation_wavelength 0.71075
_diffrn_reflns_av_R_equivalents 0.0335
_diffrn_reflns_limit_h_max 22
_diffrn_reflns_limit_h_min -12
_diffrn_reflns_limit_k_max 18
_diffrn_reflns_limit_k_min -18
_diffrn_reflns_limit_l_max 36
_diffrn_reflns_limit_l_min -43
_diffrn_reflns_number 53990
_diffrn_reflns_theta_full 30.89
_diffrn_reflns_theta_max 30.89
_diffrn_standards_number 0
_exptl_absorpt_coefficient_mu 0.166
_exptl_absorpt_correction_T_max 0.975
_exptl_absorpt_correction_T_min 0.603
_exptl_absorpt_correction_type multi-scan
_exptl_absorpt_process_details 'REQAB (Rigaku, 1998)'
_exptl_crystal_colour green
_exptl_crystal_density_diffrn 1.259
_exptl_crystal_density_method 'not measured'
_exptl_crystal_description platelet
_exptl_crystal_F_000 2544.00
_exptl_crystal_size_max 0.600
_exptl_crystal_size_mid 0.500
_exptl_crystal_size_min 0.150
_refine_diff_density_max 1.180
_refine_diff_density_min -0.506
_refine_ls_extinction_method none
_refine_ls_goodness_of_fit_ref 1.021
_refine_ls_hydrogen_treatment constr
_refine_ls_number_parameters 851
_refine_ls_number_reflns 7818
_refine_ls_R_factor_gt 0.0941
_refine_ls_shift/su_max 0.000
_refine_ls_structure_factor_coef F
_refine_ls_weighting_details
;
    Chebychev polynomial with 3 parameters (Carruthers & Watkin, 1979)
    16.5064    10.0231    12.1572
;
_refine_ls_weighting_scheme calc
_refine_ls_wR_factor_ref 0.1188
_reflns_number_gt 7818
_reflns_number_total 17926
_reflns_threshold_expression F>3.0\s(F)
_cod_data_source_file jp7b03046_si_002.cif
_cod_data_source_block 1OMe-ClO4
_cod_depositor_comments
;

2019-01-23
Z value and formula fixed to values more according to usual
chemical conventions.                 miguel
;
_cod_original_formula_sum 'C70 H58 Cl2 N4 O12'
_cod_original_formula_weight 1218.15
_cod_original_formula_moiety 'C70 H58 Cl2 N4 O12'
_cod_original_formula_units_Z 4
_cod_database_code 1546985

loop_
_symmetry_equiv_pos_site_id
_symmetry_equiv_pos_as_xyz
1 +X,+Y,+Z
2 -X,1/2+Y,1/2-Z
3 -X,-Y,-Z
4 +X,1/2-Y,1/2+Z

loop_
_atom_site_label
_atom_site_type_symbol
_atom_site_fract_x
_atom_site_fract_y
_atom_site_fract_z
_atom_site_U_iso_or_equiv
_atom_site_adp_type
_atom_site_occupancy
_atom_site_symmetry_multiplicity
_atom_site_calc_flag
_atom_site_refinement_flags
Cl1 Cl 0.14915(8) 0.11520(8) 0.96297(4) 0.0822(4) Uani 1.0 4 d .
Cl2 Cl -0.27789(7) 0.02285(9) 0.76405(3) 0.0773(4) Uani 1.0 4 d .
O1 O 0.6626(3) -0.1583(4) 1.17704(16) 0.1208(16) Uani 1.0 4 d .
O2 O 0.5289(4) -0.2295(4) 0.9212(2) 0.148(2) Uani 1.0 4 d .
O3 O -0.05116(19) -0.2751(3) 0.70079(9) 0.0797(9) Uani 1.0 4 d .
O4 O 0.3135(3) -0.3564(3) 0.89440(11) 0.1011(12) Uani 1.0 4 d .
O5 O 0.0878(4) 0.1690(6) 0.9848(3) 0.193(3) Uani 1.0 4 d .
O6 O 0.1229(4) 0.1051(4) 0.91761(13) 0.1253(16) Uani 1.0 4 d .
O7 O 0.1572(4) 0.0234(3) 0.98351(14) 0.1352(18) Uani 1.0 4 d .
O8 O 0.2275(4) 0.1654(5) 0.96884(18) 0.154(2) Uani 1.0 4 d .
O9 O -0.3481(4) 0.0863(4) 0.75954(17) 0.1388(19) Uani 1.0 4 d .
O10 O -0.2818(5) -0.0449(6) 0.72944(18) 0.182(3) Uani 1.0 4 d .
O11 O -0.2721(3) -0.0249(4) 0.80542(12) 0.1183(15) Uani 1.0 4 d .
O12 O -0.1990(4) 0.0674(6) 0.7597(3) 0.213(4) Uani 1.0 4 d .
N1 N 0.1113(3) 0.4810(3) 1.17278(13) 0.0792(12) Uani 1.0 4 d .
N2 N 0.3958(2) -0.0360(3) 1.06289(11) 0.0651(9) Uani 1.0 4 d .
N3 N -0.3312(3) 0.3801(3) 0.91999(15) 0.0831(12) Uani 1.0 4 d .
N4 N 0.01941(19) -0.1318(2) 0.86918(9) 0.0566(8) Uani 1.0 4 d .
C1 C 0.1525(3) 0.5214(4) 1.21248(17) 0.0800(14) Uani 1.0 4 d .
C2 C 0.1999(4) 0.6077(5) 1.2101(3) 0.115(3) Uani 1.0 4 d .
C3 C 0.2388(6) 0.6430(7) 1.2482(5) 0.150(4) Uani 1.0 4 d .
C4 C 0.2361(6) 0.5967(8) 1.2884(4) 0.145(4) Uani 1.0 4 d .
C5 C 0.1840(7) 0.5135(7) 1.2909(3) 0.145(4) Uani 1.0 4 d .
C6 C 0.1436(5) 0.4768(5) 1.2523(2) 0.111(3) Uani 1.0 4 d .
C7 C 0.0400(3) 0.5353(3) 1.15157(16) 0.0771(14) Uani 1.0 4 d .
C8 C -0.0401(4) 0.5250(4) 1.16652(18) 0.0882(16) Uani 1.0 4 d .
C9 C -0.1087(4) 0.5747(5) 1.1456(3) 0.108(2) Uani 1.0 4 d .
C10 C -0.0951(4) 0.6339(5) 1.1104(2) 0.103(2) Uani 1.0 4 d .
C11 C -0.0137(4) 0.6460(5) 1.0962(2) 0.104(2) Uani 1.0 4 d .
C12 C 0.0540(4) 0.5965(4) 1.1163(2) 0.0980(18) Uani 1.0 4 d .
C13 C 0.1393(3) 0.3959(3) 1.15339(15) 0.0697(12) Uani 1.0 4 d .
C14 C 0.2116(3) 0.3438(3) 1.17170(15) 0.0707(12) Uani 1.0 4 d .
C15 C 0.2418(3) 0.2626(3) 1.15116(15) 0.0711(12) Uani 1.0 4 d .
C16 C 0.2038(3) 0.2291(3) 1.11054(13) 0.0636(11) Uani 1.0 4 d .
C17 C 0.1311(3) 0.2808(3) 1.09368(14) 0.0662(11) Uani 1.0 4 d .
C18 C 0.0988(3) 0.3604(3) 1.11448(15) 0.0705(12) Uani 1.0 4 d .
C19 C 0.2355(3) 0.1498(3) 1.08569(14) 0.0673(12) Uani 1.0 4 d .
C20 C 0.3058(3) 0.0900(3) 1.09605(14) 0.0640(11) Uani 1.0 4 d .
C21 C 0.3293(3) 0.0250(3) 1.06332(14) 0.0638(11) Uani 1.0 4 d .
C22 C 0.4594(3) -0.0598(3) 1.09668(15) 0.0699(12) Uani 1.0 4 d .
C23 C 0.4617(4) -0.0422(4) 1.14177(17) 0.0851(15) Uani 1.0 4 d .
C24 C 0.5319(4) -0.0772(5) 1.1672(2) 0.0971(18) Uani 1.0 4 d .
C25 C 0.5987(4) -0.1278(4) 1.1473(3) 0.0965(19) Uani 1.0 4 d .
C26 C 0.5950(3) -0.1474(4) 1.1031(2) 0.0876(16) Uani 1.0 4 d .
C27 C 0.5240(3) -0.1152(3) 1.07774(17) 0.0762(13) Uani 1.0 4 d .
C28 C 0.4983(3) -0.1304(3) 1.03199(16) 0.0727(13) Uani 1.0 4 d .
C29 C 0.5359(4) -0.1817(4) 0.9970(2) 0.0917(17) Uani 1.0 4 d .
C30 C 0.4937(4) -0.1814(4) 0.95564(19) 0.0910(17) Uani 1.0 4 d .
C31 C 0.4184(4) -0.1310(4) 0.94821(18) 0.0924(17) Uani 1.0 4 d .
C32 C 0.3796(3) -0.0814(4) 0.98163(17) 0.0811(15) Uani 1.0 4 d .
C33 C 0.4201(3) -0.0832(3) 1.02303(15) 0.0701(12) Uani 1.0 4 d .
C34 C 0.7311(5) -0.2161(7) 1.1608(4) 0.155(4) Uani 1.0 4 d .
C35 C 0.5750(8) -0.3032(8) 0.9252(4) 0.206(6) Uani 1.0 4 d .
C36 C -0.3870(3) 0.4032(4) 0.88274(19) 0.0829(15) Uani 1.0 4 d .
C37 C -0.3683(5) 0.4804(5) 0.8559(3) 0.110(3) Uani 1.0 4 d .
C38 C -0.4213(6) 0.5029(7) 0.8194(3) 0.133(3) Uani 1.0 4 d .
C39 C -0.4919(5) 0.4509(6) 0.8079(3) 0.120(3) Uani 1.0 4 d .
C40 C -0.5123(5) 0.3756(7) 0.8333(4) 0.154(4) Uani 1.0 4 d .
C41 C -0.4605(5) 0.3515(6) 0.8714(4) 0.147(3) Uani 1.0 4 d .
C42 C -0.3293(4) 0.4483(4) 0.95696(18) 0.0874(16) Uani 1.0 4 d .
C43 C -0.3862(4) 0.4338(5) 0.9896(2) 0.104(2) Uani 1.0 4 d .
C44 C -0.3859(6) 0.4986(7) 1.0249(3) 0.132(3) Uani 1.0 4 d .
C45 C -0.3257(7) 0.5749(7) 1.0273(3) 0.133(3) Uani 1.0 4 d .
C46 C -0.2685(7) 0.5872(6) 0.9949(3) 0.149(4) Uani 1.0 4 d .
C47 C -0.2688(5) 0.5215(5) 0.9601(3) 0.115(3) Uani 1.0 4 d .
C48 C -0.2778(3) 0.3004(3) 0.92053(14) 0.0692(12) Uani 1.0 4 d .
C49 C -0.2771(3) 0.2345(3) 0.88419(15) 0.0705(12) Uani 1.0 4 d .
C50 C -0.2202(3) 0.1577(3) 0.88484(13) 0.0649(11) Uani 1.0 4 d .
C51 C -0.1611(3) 0.1410(3) 0.92027(12) 0.0628(11) Uani 1.0 4 d .
C52 C -0.1629(3) 0.2054(3) 0.95666(13) 0.0729(13) Uani 1.0 4 d .
C53 C -0.2197(4) 0.2826(3) 0.95686(15) 0.0794(14) Uani 1.0 4 d .
C54 C -0.0979(3) 0.0656(3) 0.92144(13) 0.0630(11) Uani 1.0 4 d .
C55 C -0.0824(3) -0.0027(3) 0.88898(12) 0.0607(10) Uani 1.0 4 d .
C56 C -0.0124(3) -0.0654(3) 0.89631(12) 0.0623(11) Uani 1.0 4 d .
C57 C -0.0090(3) -0.1612(3) 0.82560(11) 0.0537(9) Uani 1.0 4 d .
C58 C -0.0795(3) -0.1320(3) 0.79947(12) 0.0603(10) Uani 1.0 4 d .
C59 C -0.0902(3) -0.1734(3) 0.75764(12) 0.0668(11) Uani 1.0 4 d .
C60 C -0.0321(3) -0.2415(3) 0.74213(12) 0.0644(11) Uani 1.0 4 d .
C61 C 0.0387(3) -0.2717(3) 0.76852(12) 0.0627(11) Uani 1.0 4 d .
C62 C 0.0495(3) -0.2309(3) 0.81091(11) 0.0560(10) Uani 1.0 4 d .
C63 C 0.1150(3) -0.2483(3) 0.84621(11) 0.0587(10) Uani 1.0 4 d .
C64 C 0.1873(3) -0.3075(3) 0.84879(13) 0.0668(11) Uani 1.0 4 d .
C65 C 0.2397(3) -0.3036(4) 0.88758(14) 0.0736(13) Uani 1.0 4 d .
C66 C 0.2195(3) -0.2419(4) 0.92206(13) 0.0746(13) Uani 1.0 4 d .
C67 C 0.1476(3) -0.1823(4) 0.91938(13) 0.0713(12) Uani 1.0 4 d .
C68 C 0.0959(3) -0.1866(3) 0.88151(11) 0.0582(10) Uani 1.0 4 d .
C69 C 0.0097(4) -0.3364(4) 0.68064(14) 0.0906(16) Uani 1.0 4 d .
C70 C 0.3419(5) -0.4150(7) 0.8589(3) 0.143(3) Uani 1.0 4 d .
H1 H 0.2036 0.6411 1.1836 0.1384 Uiso 1.0 4 calc R
H2 H 0.2716 0.6999 1.2469 0.1795 Uiso 1.0 4 calc R
H3 H 0.2662 0.6201 1.3135 0.1723 Uiso 1.0 4 calc R
H4 H 0.1763 0.4831 1.3179 0.1732 Uiso 1.0 4 calc R
H5 H 0.1100 0.4205 1.2535 0.1329 Uiso 1.0 4 calc R
H6 H -0.0491 0.4854 1.1908 0.1068 Uiso 1.0 4 calc R
H7 H -0.1640 0.5666 1.1552 0.1310 Uiso 1.0 4 calc R
H8 H -0.1411 0.6665 1.0962 0.1233 Uiso 1.0 4 calc R
H9 H -0.0046 0.6878 1.0727 0.1251 Uiso 1.0 4 calc R
H10 H 0.1092 0.6043 1.1065 0.1187 Uiso 1.0 4 calc R
H11 H 0.2386 0.3656 1.1980 0.0850 Uiso 1.0 4 calc R
H12 H 0.2878 0.2280 1.1643 0.0857 Uiso 1.0 4 calc R
H13 H 0.1041 0.2601 1.0672 0.0797 Uiso 1.0 4 calc R
H14 H 0.0496 0.3913 1.1027 0.0850 Uiso 1.0 4 calc R
H15 H 0.2052 0.1358 1.0592 0.0815 Uiso 1.0 4 calc R
H16 H 0.3359 0.0934 1.1233 0.0774 Uiso 1.0 4 calc R
H17 H 0.2933 0.0248 1.0379 0.0772 Uiso 1.0 4 calc R
H18 H 0.4170 -0.0091 1.1545 0.1024 Uiso 1.0 4 calc R
H19 H 0.5351 -0.0661 1.1975 0.1163 Uiso 1.0 4 calc R
H20 H 0.6392 -0.1806 1.0900 0.1057 Uiso 1.0 4 calc R
H21 H 0.5874 -0.2153 1.0020 0.1121 Uiso 1.0 4 calc R
H22 H 0.3927 -0.1303 0.9198 0.1121 Uiso 1.0 4 calc R
H23 H 0.3280 -0.0478 0.9764 0.0980 Uiso 1.0 4 calc R
H24 H 0.7600 -0.1775 1.1396 0.1854 Uiso 1.0 4 calc R
H25 H 0.7711 -0.2336 1.1847 0.1854 Uiso 1.0 4 calc R
H26 H 0.7087 -0.2747 1.1469 0.1854 Uiso 1.0 4 calc R
H27 H 0.5446 -0.3553 0.9389 0.2516 Uiso 1.0 4 calc R
H28 H 0.5919 -0.3244 0.8967 0.2517 Uiso 1.0 4 calc R
H29 H 0.6253 -0.2865 0.9433 0.2517 Uiso 1.0 4 calc R
H30 H -0.3186 0.5169 0.8620 0.1326 Uiso 1.0 4 calc R
H31 H -0.4073 0.5567 0.8023 0.1592 Uiso 1.0 4 calc R
H32 H -0.5259 0.4674 0.7829 0.1432 Uiso 1.0 4 calc R
H33 H -0.5607 0.3380 0.8257 0.1815 Uiso 1.0 4 calc R
H34 H -0.4771 0.3001 0.8892 0.1746 Uiso 1.0 4 calc R
H35 H -0.4254 0.3824 0.9876 0.1263 Uiso 1.0 4 calc R
H36 H -0.4233 0.4906 1.0475 0.1596 Uiso 1.0 4 calc R
H37 H -0.3264 0.6196 1.0504 0.1599 Uiso 1.0 4 calc R
H38 H -0.2284 0.6377 0.9971 0.1787 Uiso 1.0 4 calc R
H39 H -0.2286 0.5271 0.9386 0.1391 Uiso 1.0 4 calc R
H40 H -0.3145 0.2440 0.8597 0.0847 Uiso 1.0 4 calc R
H41 H -0.2217 0.1144 0.8611 0.0782 Uiso 1.0 4 calc R
H42 H -0.1246 0.1959 0.9809 0.0879 Uiso 1.0 4 calc R
H43 H -0.2203 0.3230 0.9816 0.0962 Uiso 1.0 4 calc R
H44 H -0.0630 0.0612 0.9472 0.0760 Uiso 1.0 4 calc R
H45 H -0.1173 -0.0061 0.8632 0.0732 Uiso 1.0 4 calc R
H46 H 0.0159 -0.0609 0.9240 0.0751 Uiso 1.0 4 calc R
H47 H -0.1182 -0.0860 0.8095 0.0725 Uiso 1.0 4 calc R
H48 H -0.1374 -0.1554 0.7394 0.0799 Uiso 1.0 4 calc R
H49 H 0.0776 -0.3172 0.7584 0.0755 Uiso 1.0 4 calc R
H50 H 0.2006 -0.3480 0.8254 0.0801 Uiso 1.0 4 calc R
H51 H 0.2548 -0.2415 0.9477 0.0890 Uiso 1.0 4 calc R
H52 H 0.1350 -0.1406 0.9425 0.0852 Uiso 1.0 4 calc R
H53 H 0.0653 -0.3061 0.6832 0.1087 Uiso 1.0 4 calc R
H54 H 0.0120 -0.3991 0.6951 0.1086 Uiso 1.0 4 calc R
H55 H -0.0072 -0.3453 0.6500 0.1086 Uiso 1.0 4 calc R
H56 H 0.3520 -0.3727 0.8345 0.1701 Uiso 1.0 4 calc R
H57 H 0.3941 -0.4487 0.8678 0.1700 Uiso 1.0 4 calc R
H58 H 0.2984 -0.4622 0.8503 0.1701 Uiso 1.0 4 calc R

loop_
_atom_site_aniso_label
_atom_site_aniso_U_11
_atom_site_aniso_U_22
_atom_site_aniso_U_33
_atom_site_aniso_U_12
_atom_site_aniso_U_13
_atom_site_aniso_U_23
Cl1 0.0871(8) 0.0685(7) 0.0890(7) 0.0023(6) -0.0146(6) 0.0049(6)
Cl2 0.0714(7) 0.0877(8) 0.0727(6) 0.0078(6) 0.0030(5) 0.0056(5)
O1 0.079(3) 0.132(4) 0.149(4) 0.031(3) -0.017(3) 0.010(3)
O2 0.160(5) 0.101(3) 0.192(5) -0.000(3) 0.100(4) -0.039(3)
O3 0.088(2) 0.086(2) 0.0642(15) 0.0252(16) -0.0103(14) -0.0213(14)
O4 0.087(3) 0.126(3) 0.088(2) 0.036(3) -0.0150(17) -0.013(2)
O5 0.159(5) 0.220(7) 0.197(6) 0.097(5) -0.013(4) -0.063(6)
O6 0.147(4) 0.139(4) 0.086(3) -0.026(3) -0.034(3) 0.015(3)
O7 0.220(6) 0.079(3) 0.105(3) 0.009(3) -0.007(3) 0.018(2)
O8 0.144(4) 0.177(5) 0.139(4) -0.078(4) -0.017(3) -0.010(4)
O9 0.125(4) 0.149(4) 0.141(4) 0.068(4) 0.000(3) 0.015(3)
O10 0.212(6) 0.212(6) 0.116(4) 0.092(6) -0.034(4) -0.067(4)
O11 0.138(4) 0.133(4) 0.086(3) 0.037(3) 0.032(3) 0.033(3)
O12 0.111(4) 0.203(7) 0.323(10) -0.052(5) 0.014(5) 0.105(7)
N1 0.086(3) 0.0517(18) 0.101(3) 0.0125(17) 0.018(2) -0.0055(18)
N2 0.0637(18) 0.0555(18) 0.0779(19) 0.0074(15) 0.0199(16) -0.0010(15)
N3 0.078(3) 0.055(2) 0.117(3) 0.0105(17) 0.013(3) -0.0084(19)
N4 0.0619(17) 0.0487(16) 0.0598(16) -0.0027(13) 0.0088(13) -0.0051(12)
C1 0.080(3) 0.058(3) 0.103(4) 0.005(2) 0.017(3) -0.016(3)
C2 0.100(4) 0.085(4) 0.161(6) -0.019(4) 0.027(4) -0.018(4)
C3 0.125(6) 0.110(6) 0.213(10) -0.018(5) -0.001(7) -0.053(7)
C4 0.128(6) 0.123(7) 0.179(9) 0.043(6) -0.024(6) -0.063(6)
C5 0.189(9) 0.109(6) 0.135(6) 0.021(6) -0.013(6) -0.029(5)
C6 0.149(6) 0.075(4) 0.109(5) -0.002(4) 0.005(4) -0.016(3)
C7 0.084(3) 0.048(2) 0.102(3) 0.0094(19) 0.023(3) 0.001(2)
C8 0.091(4) 0.069(3) 0.107(4) 0.006(3) 0.028(3) 0.004(3)
C9 0.087(4) 0.083(4) 0.157(6) 0.018(3) 0.027(4) 0.006(4)
C10 0.099(4) 0.081(4) 0.128(5) 0.032(3) 0.005(4) 0.007(4)
C11 0.115(5) 0.085(4) 0.112(4) 0.019(4) 0.022(4) 0.025(3)
C12 0.098(4) 0.080(4) 0.119(4) 0.020(3) 0.035(3) 0.023(3)
C13 0.069(3) 0.051(2) 0.091(3) 0.0068(18) 0.023(2) 0.0027(19)
C14 0.070(3) 0.049(2) 0.093(3) 0.0002(18) 0.009(2) -0.0065(19)
C15 0.069(3) 0.052(2) 0.093(3) 0.0105(18) 0.013(2) -0.0008(19)
C16 0.061(2) 0.0496(19) 0.081(3) 0.0055(16) 0.0194(18) 0.0040(17)
C17 0.065(3) 0.056(2) 0.079(3) 0.0019(17) 0.0119(18) 0.0007(18)
C18 0.066(3) 0.054(2) 0.092(3) 0.0134(18) 0.015(2) 0.006(2)
C19 0.067(3) 0.055(2) 0.082(3) 0.0050(18) 0.0210(19) 0.0050(18)
C20 0.065(3) 0.0492(19) 0.079(3) 0.0067(16) 0.0185(19) 0.0006(17)
C21 0.059(2) 0.0500(19) 0.084(3) 0.0052(16) 0.0188(18) 0.0022(17)
C22 0.064(3) 0.055(2) 0.092(3) 0.0057(18) 0.019(2) 0.0072(19)
C23 0.078(3) 0.086(4) 0.091(3) 0.017(3) 0.009(3) 0.003(3)
C24 0.090(4) 0.098(4) 0.103(4) 0.018(3) 0.001(3) 0.005(3)
C25 0.071(3) 0.080(4) 0.137(5) 0.013(3) -0.003(3) 0.011(3)
C26 0.071(3) 0.075(3) 0.118(4) 0.013(3) 0.023(3) 0.002(3)
C27 0.061(3) 0.058(3) 0.112(4) 0.0110(18) 0.025(3) 0.014(3)
C28 0.072(3) 0.052(2) 0.096(3) 0.0050(18) 0.029(3) -0.0001(19)
C29 0.085(3) 0.057(3) 0.138(5) 0.006(3) 0.053(4) -0.004(3)
C30 0.098(4) 0.075(3) 0.104(4) -0.013(3) 0.047(3) -0.023(3)
C31 0.094(4) 0.091(4) 0.096(4) -0.011(3) 0.035(3) -0.023(3)
C32 0.077(3) 0.072(3) 0.096(4) -0.001(3) 0.020(3) -0.013(3)
C33 0.068(3) 0.050(2) 0.095(3) -0.0010(17) 0.032(3) -0.0038(19)
C34 0.088(4) 0.167(8) 0.208(9) 0.047(5) -0.015(5) 0.012(7)
C35 0.221(12) 0.151(9) 0.257(13) -0.010(9) 0.125(10) -0.050(9)
C36 0.072(3) 0.058(3) 0.120(4) 0.013(2) 0.016(3) 0.003(3)
C37 0.102(4) 0.114(5) 0.116(5) -0.028(4) 0.010(4) 0.017(4)
C38 0.129(6) 0.138(6) 0.131(6) -0.016(5) -0.000(5) 0.036(5)
C39 0.099(5) 0.111(5) 0.148(6) 0.033(4) -0.020(4) -0.001(5)
C40 0.104(5) 0.138(7) 0.212(9) -0.024(5) -0.059(6) 0.037(7)
C41 0.105(5) 0.102(5) 0.229(9) -0.035(4) -0.020(6) 0.051(6)
C42 0.095(4) 0.058(3) 0.112(4) 0.012(3) 0.027(3) -0.006(3)
C43 0.096(4) 0.106(4) 0.114(4) 0.012(4) 0.028(4) 0.010(4)
C44 0.147(7) 0.143(7) 0.109(5) 0.046(6) 0.042(5) -0.001(5)
C45 0.171(8) 0.112(6) 0.116(5) 0.057(6) 0.009(5) -0.027(5)
C46 0.209(9) 0.096(5) 0.142(6) -0.022(6) 0.020(7) -0.034(5)
C47 0.150(6) 0.077(4) 0.121(5) -0.025(4) 0.032(4) -0.021(3)
C48 0.075(3) 0.051(2) 0.083(3) -0.0013(18) 0.019(2) 0.0024(18)
C49 0.073(3) 0.058(3) 0.081(3) -0.0010(19) 0.007(2) 0.0011(19)
C50 0.073(3) 0.052(2) 0.070(3) -0.0006(18) 0.0096(19) -0.0035(17)
C51 0.072(3) 0.0513(19) 0.067(2) 0.0008(17) 0.0188(18) -0.0025(16)
C52 0.093(3) 0.066(3) 0.061(2) 0.007(2) 0.016(2) -0.0057(18)
C53 0.102(4) 0.060(3) 0.078(3) 0.013(3) 0.023(3) -0.009(2)
C54 0.074(3) 0.054(2) 0.062(2) 0.0017(18) 0.0143(17) -0.0004(16)
C55 0.068(3) 0.0545(19) 0.0605(19) -0.0027(17) 0.0134(17) -0.0029(15)
C56 0.075(3) 0.052(2) 0.0611(19) -0.0012(18) 0.0158(17) -0.0063(15)
C57 0.0586(19) 0.0472(18) 0.0560(17) -0.0000(15) 0.0081(15) -0.0034(14)
C58 0.060(2) 0.062(3) 0.0593(19) 0.0083(17) 0.0047(16) -0.0060(16)
C59 0.065(3) 0.070(3) 0.065(2) 0.0121(19) -0.0050(17) -0.0083(18)
C60 0.071(3) 0.062(3) 0.0600(19) 0.0077(18) 0.0011(17) -0.0091(17)
C61 0.070(3) 0.057(2) 0.061(2) 0.0086(17) 0.0066(17) -0.0044(16)
C62 0.0578(19) 0.0521(19) 0.0582(18) 0.0043(15) 0.0050(15) -0.0005(15)
C63 0.064(2) 0.059(2) 0.0532(17) 0.0052(16) 0.0040(15) 0.0002(15)
C64 0.066(3) 0.072(3) 0.063(2) 0.0120(19) 0.0022(17) -0.0033(18)
C65 0.067(3) 0.076(3) 0.077(3) 0.015(2) -0.0056(19) 0.004(2)
C66 0.078(3) 0.084(3) 0.061(2) 0.002(3) -0.0113(19) -0.0040(19)
C67 0.080(3) 0.072(3) 0.061(2) 0.004(2) -0.0035(18) -0.0052(18)
C68 0.064(2) 0.0538(19) 0.0570(18) 0.0016(16) 0.0049(15) -0.0002(15)
C69 0.104(4) 0.102(4) 0.066(3) 0.032(3) 0.005(3) -0.024(3)
C70 0.123(6) 0.181(8) 0.121(5) 0.082(6) -0.016(4) -0.031(5)

loop_
_atom_type_symbol
_atom_type_description
_atom_type_scat_dispersion_real
_atom_type_scat_dispersion_imag
_atom_type_scat_source
C C 0.0033 0.0016
;
International Tables for Crystallography
(1992, Vol. C, Tables 4.2.6.8 and 6.1.1.4)
;
H H 0.0000 0.0000
;
International Tables for Crystallography
(1992, Vol. C, Table 6.1.1.4)
;
Cl Cl 0.1484 0.1585
;
International Tables for Crystallography
(1992, Vol. C, Tables 4.2.6.8 and 6.1.1.4)
;
N N 0.0061 0.0033
;
International Tables for Crystallography
(1992, Vol. C, Tables 4.2.6.8 and 6.1.1.4)
;
O O 0.0106 0.0060
;
International Tables for Crystallography
(1992, Vol. C, Tables 4.2.6.8 and 6.1.1.4)
;

loop_
_geom_angle_atom_site_label_1
_geom_angle_atom_site_label_2
_geom_angle_atom_site_label_3
_geom_angle
_geom_angle_publ_flag
O5 Cl1 O6 109.9(4) yes
O5 Cl1 O7 107.8(4) yes
O5 Cl1 O8 107.2(4) yes
O6 Cl1 O7 111.0(3) yes
O6 Cl1 O8 112.0(4) yes
O7 Cl1 O8 108.8(4) yes
O9 Cl2 O10 109.4(4) yes
O9 Cl2 O11 112.7(3) yes
O9 Cl2 O12 114.5(4) yes
O10 Cl2 O11 111.2(4) yes
O10 Cl2 O12 102.8(5) yes
O11 Cl2 O12 105.8(4) yes
C25 O1 C34 117.8(6) yes
C30 O2 C35 124.6(8) yes
C60 O3 C69 118.5(4) yes
C65 O4 C70 118.2(5) yes
C1 N1 C7 118.1(4) yes
C1 N1 C13 122.7(4) yes
C7 N1 C13 119.2(4) yes
C21 N2 C22 130.4(4) yes
C21 N2 C33 121.9(4) yes
C22 N2 C33 107.4(4) yes
C36 N3 C42 117.2(4) yes
C36 N3 C48 122.1(4) yes
C42 N3 C48 120.7(4) yes
C56 N4 C57 130.8(3) yes
C56 N4 C68 121.3(3) yes
C57 N4 C68 107.9(3) yes
N1 C1 C2 119.6(5) yes
N1 C1 C6 120.5(5) yes
C2 C1 C6 120.0(6) yes
C1 C2 C3 117.9(8) yes
C2 C3 C4 123.8(9) yes
C3 C4 C5 117.8(10) yes
C4 C5 C6 118.8(9) yes
C1 C6 C5 121.5(7) yes
N1 C7 C8 119.6(5) yes
N1 C7 C12 120.1(5) yes
C8 C7 C12 120.3(5) yes
C7 C8 C9 119.7(5) yes
C8 C9 C10 119.9(6) yes
C9 C10 C11 120.1(6) yes
C10 C11 C12 120.4(6) yes
C7 C12 C11 119.5(6) yes
N1 C13 C14 120.9(4) yes
N1 C13 C18 120.9(4) yes
C14 C13 C18 118.1(4) yes
C13 C14 C15 120.8(4) yes
C14 C15 C16 121.4(4) yes
C15 C16 C17 116.6(4) yes
C15 C16 C19 124.5(4) yes
C17 C16 C19 118.9(4) yes
C16 C17 C18 122.6(4) yes
C13 C18 C17 120.4(4) yes
C16 C19 C20 128.2(4) yes
C19 C20 C21 116.4(4) yes
N2 C21 C20 129.7(4) yes
N2 C22 C23 130.6(4) yes
N2 C22 C27 108.3(4) yes
C23 C22 C27 120.9(4) yes
C22 C23 C24 117.9(5) yes
C23 C24 C25 120.4(6) yes
O1 C25 C24 113.0(6) yes
O1 C25 C26 125.4(5) yes
C24 C25 C26 121.5(5) yes
C25 C26 C27 118.4(5) yes
C22 C27 C26 120.7(5) yes
C22 C27 C28 107.6(4) yes
C26 C27 C28 131.6(5) yes
C27 C28 C29 133.3(5) yes
C27 C28 C33 108.6(4) yes
C29 C28 C33 118.1(5) yes
C28 C29 C30 118.7(5) yes
O2 C30 C29 119.9(5) yes
O2 C30 C31 119.2(6) yes
C29 C30 C31 120.9(6) yes
C30 C31 C32 121.9(5) yes
C31 C32 C33 117.5(5) yes
N2 C33 C28 108.0(4) yes
N2 C33 C32 129.1(4) yes
C28 C33 C32 122.8(5) yes
N3 C36 C37 120.1(5) yes
N3 C36 C41 123.6(6) yes
C37 C36 C41 116.4(6) yes
C36 C37 C38 120.7(7) yes
C37 C38 C39 122.7(8) yes
C38 C39 C40 118.4(8) yes
C39 C40 C41 120.5(8) yes
C36 C41 C40 121.3(8) yes
N3 C42 C43 118.3(5) yes
N3 C42 C47 120.2(5) yes
C43 C42 C47 121.4(6) yes
C42 C43 C44 119.2(6) yes
C43 C44 C45 119.1(8) yes
C44 C45 C46 120.9(8) yes
C45 C46 C47 119.5(8) yes
C42 C47 C46 119.8(7) yes
N3 C48 C49 121.4(4) yes
N3 C48 C53 120.7(4) yes
C49 C48 C53 117.9(4) yes
C48 C49 C50 120.1(4) yes
C49 C50 C51 122.4(4) yes
C50 C51 C52 117.5(4) yes
C50 C51 C54 124.4(4) yes
C52 C51 C54 118.1(4) yes
C51 C52 C53 121.2(4) yes
C48 C53 C52 121.0(4) yes
C51 C54 C55 127.8(4) yes
C54 C55 C56 117.5(4) yes
N4 C56 C55 129.0(4) yes
N4 C57 C58 130.5(4) yes
N4 C57 C62 107.9(3) yes
C58 C57 C62 121.6(4) yes
C57 C58 C59 117.4(4) yes
C58 C59 C60 122.0(4) yes
O3 C60 C59 115.1(4) yes
O3 C60 C61 124.2(4) yes
C59 C60 C61 120.8(4) yes
C60 C61 C62 117.6(4) yes
C57 C62 C61 120.6(4) yes
C57 C62 C63 108.5(3) yes
C61 C62 C63 130.8(4) yes
C62 C63 C64 132.2(4) yes
C62 C63 C68 107.2(4) yes
C64 C63 C68 120.6(4) yes
C63 C64 C65 117.6(4) yes
O4 C65 C64 124.0(4) yes
O4 C65 C66 115.2(4) yes
C64 C65 C66 120.8(4) yes
C65 C66 C67 121.6(4) yes
C66 C67 C68 117.6(4) yes
N4 C68 C63 108.5(3) yes
N4 C68 C67 129.7(4) yes
C63 C68 C67 121.8(4) yes
C1 C2 H1 120.926 no
C3 C2 H1 121.157 no
C2 C3 H2 118.553 no
C4 C3 H2 117.602 no
C3 C4 H3 121.997 no
C5 C4 H3 120.178 no
C4 C5 H4 120.778 no
C6 C5 H4 120.413 no
C1 C6 H5 118.953 no
C5 C6 H5 119.580 no
C7 C8 H6 120.299 no
C9 C8 H6 120.001 no
C8 C9 H7 120.007 no
C10 C9 H7 120.079 no
C9 C10 H8 119.832 no
C11 C10 H8 120.068 no
C10 C11 H9 119.772 no
C12 C11 H9 119.830 no
C7 C12 H10 120.130 no
C11 C12 H10 120.341 no
C13 C14 H11 119.346 no
C15 C14 H11 119.872 no
C14 C15 H12 119.438 no
C16 C15 H12 119.195 no
C16 C17 H13 118.784 no
C18 C17 H13 118.634 no
C13 C18 H14 119.708 no
C17 C18 H14 119.843 no
C16 C19 H15 116.074 no
C20 C19 H15 115.759 no
C19 C20 H16 121.877 no
C21 C20 H16 121.695 no
N2 C21 H17 115.267 no
C20 C21 H17 115.057 no
C22 C23 H18 120.826 no
C24 C23 H18 121.300 no
C23 C24 H19 119.559 no
C25 C24 H19 120.033 no
C25 C26 H20 121.274 no
C27 C26 H20 120.314 no
C28 C29 H21 120.269 no
C30 C29 H21 121.028 no
C30 C31 H22 118.852 no
C32 C31 H22 119.233 no
C31 C32 H23 121.483 no
C33 C32 H23 121.005 no
O1 C34 H24 108.152 no
O1 C34 H25 110.038 no
O1 C34 H26 110.297 no
H24 C34 H25 109.443 no
H24 C34 H26 109.440 no
H25 C34 H26 109.448 no
O2 C35 H27 110.106 no
O2 C35 H28 110.018 no
O2 C35 H29 108.371 no
H27 C35 H28 109.453 no
H27 C35 H29 109.429 no
H28 C35 H29 109.444 no
C36 C37 H30 119.505 no
C38 C37 H30 119.806 no
C37 C38 H31 118.327 no
C39 C38 H31 119.002 no
C38 C39 H32 120.687 no
C40 C39 H32 120.940 no
C39 C40 H33 119.697 no
C41 C40 H33 119.754 no
C36 C41 H34 119.534 no
C40 C41 H34 119.138 no
C42 C43 H35 120.472 no
C44 C43 H35 120.301 no
C43 C44 H36 121.281 no
C45 C44 H36 119.571 no
C44 C45 H37 119.314 no
C46 C45 H37 119.737 no
C45 C46 H38 119.846 no
C47 C46 H38 120.623 no
C42 C47 H39 119.791 no
C46 C47 H39 120.406 no
C48 C49 H40 120.168 no
C50 C49 H40 119.706 no
C49 C50 H41 118.912 no
C51 C50 H41 118.720 no
C51 C52 H42 119.544 no
C53 C52 H42 119.273 no
C48 C53 H43 119.745 no
C52 C53 H43 119.271 no
C51 C54 H44 116.182 no
C55 C54 H44 116.002 no
C54 C55 H45 121.080 no
C56 C55 H45 121.440 no
N4 C56 H46 115.377 no
C55 C56 H46 115.670 no
C57 C58 H47 121.052 no
C59 C58 H47 121.503 no
C58 C59 H48 119.267 no
C60 C59 H48 118.775 no
C60 C61 H49 121.211 no
C62 C61 H49 121.165 no
C63 C64 H50 121.039 no
C65 C64 H50 121.334 no
C65 C66 H51 119.194 no
C67 C66 H51 119.150 no
C66 C67 H52 121.127 no
C68 C67 H52 121.280 no
O3 C69 H53 109.317 no
O3 C69 H54 109.602 no
O3 C69 H55 109.571 no
H53 C69 H54 109.445 no
H53 C69 H55 109.445 no
H54 C69 H55 109.446 no
O4 C70 H56 108.451 no
O4 C70 H57 110.274 no
O4 C70 H58 109.768 no
H56 C70 H57 109.436 no
H56 C70 H58 109.452 no
H57 C70 H58 109.441 no

loop_
_geom_bond_atom_site_label_1
_geom_bond_atom_site_label_2
_geom_bond_distance
_geom_bond_publ_flag
Cl1 O5 1.399(8) yes
Cl1 O6 1.422(5) yes
Cl1 O7 1.400(5) yes
Cl1 O8 1.402(6) yes
Cl2 O9 1.395(6) yes
Cl2 O10 1.396(7) yes
Cl2 O11 1.412(4) yes
Cl2 O12 1.383(7) yes
O1 C25 1.374(7) yes
O1 C34 1.433(10) yes
O2 C30 1.371(9) yes
O2 C35 1.237(13) yes
O3 C60 1.354(5) yes
O3 C69 1.424(6) yes
O4 C65 1.363(6) yes
O4 C70 1.428(9) yes
N1 C1 1.444(7) yes
N1 C7 1.456(6) yes
N1 C13 1.380(6) yes
N2 C21 1.328(5) yes
N2 C22 1.426(6) yes
N2 C33 1.438(6) yes
N3 C36 1.425(7) yes
N3 C42 1.455(7) yes
N3 C48 1.367(6) yes
N4 C56 1.335(5) yes
N4 C57 1.430(5) yes
N4 C68 1.439(5) yes
C1 C2 1.392(8) yes
C1 C6 1.367(8) yes
C2 C3 1.364(14) yes
C3 C4 1.374(17) yes
C4 C5 1.398(14) yes
C5 C6 1.393(11) yes
C7 C8 1.357(8) yes
C7 C12 1.383(8) yes
C8 C9 1.391(8) yes
C9 C10 1.362(10) yes
C10 C11 1.369(9) yes
C11 C12 1.368(9) yes
C13 C14 1.420(6) yes
C13 C18 1.395(7) yes
C14 C15 1.365(6) yes
C15 C16 1.415(6) yes
C16 C17 1.407(6) yes
C16 C19 1.420(6) yes
C17 C18 1.363(6) yes
C19 C20 1.388(6) yes
C20 C21 1.393(6) yes
C22 C23 1.387(7) yes
C22 C27 1.404(7) yes
C23 C24 1.389(8) yes
C24 C25 1.411(8) yes
C25 C26 1.364(9) yes
C26 C27 1.384(7) yes
C27 C28 1.439(7) yes
C28 C29 1.422(8) yes
C28 C33 1.392(6) yes
C29 C30 1.385(9) yes
C30 C31 1.366(8) yes
C31 C32 1.384(8) yes
C32 C33 1.376(7) yes
C36 C37 1.371(9) yes
C36 C41 1.373(9) yes
C37 C38 1.381(11) yes
C38 C39 1.339(11) yes
C39 C40 1.331(13) yes
C40 C41 1.413(13) yes
C42 C43 1.376(9) yes
C42 C47 1.371(9) yes
C43 C44 1.388(11) yes
C44 C45 1.400(13) yes
C45 C46 1.368(14) yes
C46 C47 1.385(11) yes
C48 C49 1.422(6) yes
C48 C53 1.410(7) yes
C49 C50 1.370(6) yes
C50 C51 1.397(6) yes
C51 C52 1.411(6) yes
C51 C54 1.422(6) yes
C52 C53 1.376(7) yes
C54 C55 1.385(6) yes
C55 C56 1.394(6) yes
C57 C58 1.379(5) yes
C57 C62 1.404(5) yes
C58 C59 1.391(6) yes
C59 C60 1.393(6) yes
C60 C61 1.391(6) yes
C61 C62 1.403(5) yes
C62 C63 1.459(5) yes
C63 C64 1.384(6) yes
C63 C68 1.405(5) yes
C64 C65 1.397(6) yes
C65 C66 1.390(7) yes
C66 C67 1.383(7) yes
C67 C68 1.369(6) yes
C2 H1 0.930 no
C3 H2 0.930 no
C4 H3 0.930 no
C5 H4 0.930 no
C6 H5 0.930 no
C8 H6 0.930 no
C9 H7 0.930 no
C10 H8 0.930 no
C11 H9 0.930 no
C12 H10 0.930 no
C14 H11 0.930 no
C15 H12 0.930 no
C17 H13 0.930 no
C18 H14 0.930 no
C19 H15 0.930 no
C20 H16 0.930 no
C21 H17 0.930 no
C23 H18 0.930 no
C24 H19 0.930 no
C26 H20 0.930 no
C29 H21 0.930 no
C31 H22 0.930 no
C32 H23 0.930 no
C34 H24 0.960 no
C34 H25 0.960 no
C34 H26 0.960 no
C35 H27 0.960 no
C35 H28 0.960 no
C35 H29 0.960 no
C37 H30 0.930 no
C38 H31 0.930 no
C39 H32 0.930 no
C40 H33 0.930 no
C41 H34 0.930 no
C43 H35 0.930 no
C44 H36 0.930 no
C45 H37 0.930 no
C46 H38 0.930 no
C47 H39 0.930 no
C49 H40 0.930 no
C50 H41 0.930 no
C52 H42 0.930 no
C53 H43 0.930 no
C54 H44 0.930 no
C55 H45 0.930 no
C56 H46 0.930 no
C58 H47 0.930 no
C59 H48 0.930 no
C61 H49 0.930 no
C64 H50 0.930 no
C66 H51 0.930 no
C67 H52 0.930 no
C69 H53 0.960 no
C69 H54 0.960 no
C69 H55 0.960 no
C70 H56 0.960 no
C70 H57 0.960 no
C70 H58 0.960 no

loop_
_geom_contact_atom_site_label_1
_geom_contact_atom_site_label_2
_geom_contact_distance
_geom_contact_publ_flag
_geom_contact_site_symmetry_2
C1 C4 2.781(12) no .
C1 C8 3.242(7) no .
C1 C12 3.383(8) no .
C1 C14 2.889(7) no .
C2 C5 2.789(12) no .
C2 C7 3.142(9) no .
C2 C12 3.552(10) no .
C2 C13 3.465(8) no .
C3 C6 2.713(12) no .
C6 C7 3.474(8) no .
C6 C13 3.194(8) no .
C6 C14 3.264(8) no .
C7 C10 2.743(8) no .
C7 C18 2.808(6) no .
C8 C11 2.743(8) no .
C8 C13 3.342(7) no .
C8 C18 3.544(7) no .
C9 C12 2.745(9) no .
C12 C13 3.215(7) no .
C12 C18 3.293(7) no .
C13 C16 2.828(6) no .
C14 C17 2.757(6) no .
C15 C18 2.777(6) no .
C15 C20 3.080(6) no .
C20 C22 3.144(6) no .
C20 C23 3.273(7) no .
C21 C23 3.200(7) no .
C21 C27 3.592(6) no .
C21 C28 3.546(6) no .
C21 C32 3.009(7) no .
C22 C25 2.752(7) no .
C23 C26 2.827(8) no .
C24 C27 2.759(8) no .
C26 C29 3.334(9) no .
C26 C34 2.838(10) no .
C28 C31 2.771(8) no .
C29 C32 2.810(7) no .
C29 C35 2.828(14) no .
C30 C33 2.743(8) no .
C31 C35 3.480(13) no .
C36 C39 2.803(10) no .
C36 C43 3.266(9) no .
C36 C47 3.322(9) no .
C36 C49 2.865(7) no .
C37 C40 2.717(11) no .
C37 C42 3.126(9) no .
C37 C47 3.492(10) no .
C37 C48 3.400(8) no .
C38 C41 2.686(12) no .
C41 C42 3.479(10) no .
C41 C48 3.220(9) no .
C41 C49 3.277(9) no .
C42 C45 2.741(10) no .
C42 C53 2.829(7) no .
C43 C46 2.777(11) no .
C43 C48 3.302(8) no .
C43 C53 3.495(8) no .
C44 C47 2.768(11) no .
C47 C48 3.242(7) no .
C47 C53 3.344(8) no .
C48 C51 2.832(6) no .
C49 C52 2.783(6) no .
C50 C53 2.769(6) no .
C50 C55 3.061(6) no .
C55 C57 3.145(5) no .
C55 C58 3.238(6) no .
C56 C58 3.198(6) no .
C56 C63 3.572(6) no .
C56 C67 3.009(6) no .
C57 C60 2.764(5) no .
C58 C61 2.841(6) no .
C59 C62 2.755(5) no .
C61 C64 3.307(6) no .
C61 C69 2.822(6) no .
C63 C66 2.750(6) no .
C64 C67 2.830(6) no .
C64 C70 2.822(9) no .
C65 C68 2.747(6) no .
O1 C5 3.448(11) no 2_647
O2 C20 3.264(7) no 3_657
O2 C21 3.570(7) no 3_657
O3 C6 3.443(8) no 3_557
O3 C8 3.569(6) no 4_554
O3 C9 3.302(7) no 4_554
O3 C10 3.389(7) no 4_554
O3 C34 3.544(8) no 4_444
O4 C44 3.275(9) no 3_557
O6 C54 3.488(7) no .
O6 C55 3.585(7) no .
O6 C56 3.179(7) no .
O7 C21 3.518(7) no .
O7 C54 3.304(6) no 3_557
O7 C67 3.409(6) no .
O8 C19 3.547(7) no .
O8 C46 3.592(10) no 3_567
O10 C59 3.528(9) no .
O10 C70 3.306(10) no 2_556
O11 C15 3.518(6) no 3_557
O11 C20 3.187(6) no 3_557
O11 C23 3.551(7) no 3_557
O11 C50 3.527(6) no .
O11 C58 3.349(6) no .
O12 C58 3.473(9) no .
O12 C61 3.462(8) no 2_556
N2 C30 3.485(7) no 3_657
N4 C17 3.340(5) no 3_557
C2 C37 3.589(10) no 3_567
C4 C62 3.529(11) no 4_555
C4 C63 3.353(11) no 4_555
C4 C64 3.510(12) no 4_555
C5 O1 3.448(11) no 2_657
C6 O3 3.443(8) no 3_557
C8 O3 3.569(6) no 4_555
C8 C59 3.544(7) no 4_555
C9 O3 3.302(7) no 4_555
C10 O3 3.389(7) no 4_555
C14 C37 3.550(8) no 3_567
C15 O11 3.518(6) no 3_557
C15 C58 3.491(6) no 3_557
C17 N4 3.340(5) no 3_557
C17 C56 3.489(6) no 3_557
C17 C57 3.570(6) no 3_557
C18 C57 3.589(6) no 3_557
C19 O8 3.547(7) no .
C19 C55 3.237(6) no 3_557
C20 O2 3.264(7) no 3_657
C20 O11 3.187(6) no 3_557
C20 C35 3.523(12) no 3_657
C21 O2 3.570(7) no 3_657
C21 O7 3.518(7) no .
C21 C29 3.563(7) no 3_657
C21 C30 3.554(7) no 3_657
C21 C50 3.440(6) no 3_557
C21 C51 3.517(6) no 3_557
C22 C31 3.535(7) no 3_657
C23 O11 3.551(7) no 3_557
C26 C41 3.589(9) no 3_557
C27 C31 3.570(7) no 3_657
C27 C32 3.598(7) no 3_657
C28 C32 3.491(7) no 3_657
C29 C21 3.563(7) no 3_657
C30 N2 3.485(7) no 3_657
C30 C21 3.554(7) no 3_657
C31 C22 3.535(7) no 3_657
C31 C27 3.570(7) no 3_657
C31 C66 3.501(7) no .
C32 C27 3.598(7) no 3_657
C32 C28 3.491(7) no 3_657
C34 O3 3.544(8) no 4_645
C35 C20 3.523(12) no 3_657
C35 C46 3.480(15) no 1_645
C35 C47 3.531(14) no 1_645
C37 C2 3.589(10) no 3_567
C37 C14 3.550(8) no 3_567
C39 C70 3.585(11) no 1_465
C41 C26 3.589(9) no 3_557
C44 O4 3.275(9) no 3_557
C46 O8 3.592(10) no 3_567
C46 C35 3.480(15) no 1_465
C47 C35 3.531(14) no 1_465
C50 O11 3.527(6) no .
C50 C21 3.440(6) no 3_557
C51 C21 3.517(6) no 3_557
C54 O6 3.488(7) no .
C54 O7 3.304(6) no 3_557
C55 O6 3.585(7) no .
C55 C19 3.237(6) no 3_557
C55 C69 3.335(7) no 2_556
C56 O6 3.179(7) no .
C56 C17 3.489(6) no 3_557
C57 C17 3.570(6) no 3_557
C57 C18 3.589(6) no 3_557
C58 O11 3.349(6) no .
C58 O12 3.473(9) no .
C58 C15 3.491(6) no 3_557
C59 O10 3.528(9) no .
C59 C8 3.544(7) no 4_554
C61 O12 3.462(8) no 2_546
C62 C4 3.529(11) no 4_554
C63 C4 3.353(11) no 4_554
C64 C4 3.510(12) no 4_554
C66 C31 3.501(7) no .
C67 O7 3.409(6) no .
C69 C55 3.335(7) no 2_546
C70 O10 3.306(10) no 2_546
C70 C39 3.585(11) no 1_645
O1 H19 2.4575 no .
O1 H20 2.6636 no .
O2 H21 2.5780 no .
O2 H22 2.5132 no .
O3 H48 2.4492 no .
O3 H49 2.6533 no .
O4 H50 2.6644 no .
O4 H51 2.4614 no .
N1 H1 2.6227 no .
N1 H5 2.5850 no .
N1 H6 2.5870 no .
N1 H10 2.6193 no .
N1 H11 2.6123 no .
N1 H14 2.5938 no .
N2 H16 2.7402 no .
N2 H18 2.8058 no .
N2 H23 2.7808 no .
N3 H30 2.5778 no .
N3 H34 2.6463 no .
N3 H35 2.5828 no .
N3 H39 2.6048 no .
N3 H40 2.6270 no .
N3 H43 2.5962 no .
N4 H45 2.7306 no .
N4 H47 2.8028 no .
N4 H52 2.7890 no .
C1 H2 3.2000 no .
C1 H4 3.2423 no .
C1 H6 3.2131 no .
C1 H10 3.4417 no .
C1 H11 2.5604 no .
C2 H3 3.2533 no .
C2 H5 3.2225 no .
C2 H10 3.3803 no .
C2 H11 3.3758 no .
C3 H4 3.2209 no .
C4 H1 3.2502 no .
C4 H5 3.2429 no .
C5 H2 3.2066 no .
C6 H1 3.2304 no .
C6 H3 3.2451 no .
C6 H6 3.4535 no .
C6 H11 2.7305 no .
C7 H1 3.0418 no .
C7 H5 3.5838 no .
C7 H7 3.2141 no .
C7 H9 3.2172 no .
C7 H14 2.4682 no .
C8 H8 3.2237 no .
C8 H10 3.2140 no .
C8 H14 3.0500 no .
C9 H9 3.2039 no .
C10 H6 3.2206 no .
C10 H10 3.2155 no .
C11 H7 3.2069 no .
C12 H1 3.0764 no .
C12 H6 3.2186 no .
C12 H8 3.2135 no .
C12 H14 2.8262 no .
C13 H1 3.5910 no .
C13 H5 3.1128 no .
C13 H6 3.4253 no .
C13 H10 3.1986 no .
C13 H12 3.2579 no .
C13 H13 3.2256 no .
C14 H5 3.1879 no .
C14 H14 3.2585 no .
C15 H13 3.2432 no .
C15 H15 3.3049 no .
C15 H16 2.8820 no .
C16 H11 3.2611 no .
C16 H14 3.2626 no .
C16 H16 2.7782 no .
C17 H12 3.2437 no .
C17 H15 2.5394 no .
C18 H10 3.3356 no .
C18 H11 3.2532 no .
C19 H12 2.6986 no .
C19 H13 2.5769 no .
C19 H17 2.4387 no .
C20 H12 2.8208 no .
C20 H18 2.7654 no .
C21 H15 2.4509 no .
C21 H18 3.0563 no .
C21 H23 2.8157 no .
C22 H16 2.9776 no .
C22 H17 3.2746 no .
C22 H19 3.2210 no .
C22 H20 3.2631 no .
C23 H16 2.7290 no .
C24 H20 3.2664 no .
C25 H18 3.2768 no .
C25 H24 2.6230 no .
C25 H25 3.2028 no .
C25 H26 2.6335 no .
C26 H19 3.2523 no .
C26 H21 3.1987 no .
C26 H24 2.7759 no .
C26 H26 2.7677 no .
C27 H18 3.2703 no .
C27 H21 2.8888 no .
C28 H20 2.8248 no .
C28 H23 3.2678 no .
C29 H20 3.1754 no .
C29 H22 3.2241 no .
C29 H27 2.9556 no .
C29 H29 2.6198 no .
C30 H23 3.2455 no .
C30 H27 2.5561 no .
C30 H28 3.1012 no .
C30 H29 2.5436 no .
C31 H21 3.2348 no .
C32 H17 2.6546 no .
C33 H17 2.5221 no .
C33 H21 3.2571 no .
C33 H22 3.2019 no .
C34 H20 2.5646 no .
C35 H21 2.6191 no .
C36 H31 3.2167 no .
C36 H33 3.2583 no .
C36 H35 3.2783 no .
C36 H39 3.3723 no .
C36 H40 2.5597 no .
C37 H32 3.2245 no .
C37 H34 3.1785 no .
C37 H39 3.2968 no .
C37 H40 3.3282 no .
C38 H33 3.1367 no .
C39 H30 3.2126 no .
C39 H34 3.2091 no .
C40 H31 3.1313 no .
C41 H30 3.1789 no .
C41 H32 3.2322 no .
C41 H35 3.5640 no .
C41 H40 2.7431 no .
C42 H30 3.0423 no .
C42 H36 3.2320 no .
C42 H38 3.2271 no .
C42 H43 2.4936 no .
C43 H37 3.2400 no .
C43 H39 3.2280 no .
C43 H43 3.0130 no .
C44 H38 3.2450 no .
C45 H35 3.2477 no .
C45 H39 3.2195 no .
C46 H36 3.2386 no .
C47 H30 3.0366 no .
C47 H35 3.2321 no .
C47 H37 3.2183 no .
C47 H43 2.8725 no .
C48 H30 3.4845 no .
C48 H34 3.1981 no .
C48 H35 3.3397 no .
C48 H39 3.2215 no .
C48 H41 3.2546 no .
C48 H42 3.2578 no .
C49 H34 3.2516 no .
C49 H43 3.2695 no .
C50 H42 3.2434 no .
C50 H44 3.2895 no .
C50 H45 2.8442 no .
C51 H40 3.2560 no .
C51 H43 3.2606 no .
C51 H45 2.7571 no .
C52 H41 3.2400 no .
C52 H44 2.5307 no .
C53 H39 3.3766 no .
C53 H40 3.2705 no .
C54 H41 2.6724 no .
C54 H42 2.5781 no .
C54 H46 2.4697 no .
C55 H41 2.7878 no .
C55 H47 2.6969 no .
C56 H44 2.4708 no .
C56 H47 3.0463 no .
C56 H52 2.8181 no .
C57 H45 2.9674 no .
C57 H46 3.2876 no .
C57 H48 3.2089 no .
C57 H49 3.2828 no .
C58 H45 2.6719 no .
C59 H49 3.2647 no .
C60 H47 3.2763 no .
C60 H53 2.5606 no .
C60 H54 2.6869 no .
C60 H55 3.1741 no .
C61 H48 3.2495 no .
C61 H50 3.1572 no .
C61 H53 2.6835 no .
C61 H54 2.8361 no .
C62 H47 3.2710 no .
C62 H50 2.8583 no .
C63 H49 2.8557 no .
C63 H52 3.2675 no .
C64 H49 3.1573 no .
C64 H51 3.2555 no .
C64 H56 2.7714 no .
C64 H58 2.7258 no .
C65 H52 3.2621 no .
C65 H56 2.6150 no .
C65 H57 3.1934 no .
C65 H58 2.6242 no .
C66 H50 3.2673 no .
C67 H46 2.6447 no .
C68 H46 2.5131 no .
C68 H50 3.2666 no .
C68 H51 3.1944 no .
C69 H49 2.5479 no .
C70 H50 2.5452 no .
H1 H2 2.2905 no .
H1 H10 2.7432 no .
H2 H3 2.2979 no .
H3 H4 2.3423 no .
H4 H5 2.3230 no .
H5 H6 3.1703 no .
H5 H11 2.7865 no .
H6 H7 2.3213 no .
H6 H14 3.4045 no .
H7 H8 2.2911 no .
H8 H9 2.2971 no .
H9 H10 2.3004 no .
H10 H14 3.0460 no .
H11 H12 2.2858 no .
H12 H16 2.3596 no .
H13 H14 2.2719 no .
H13 H15 2.3332 no .
H15 H16 2.8017 no .
H15 H17 2.1636 no .
H16 H17 2.8010 no .
H16 H18 2.0771 no .
H17 H23 2.2028 no .
H18 H19 2.3314 no .
H20 H21 2.7884 no .
H20 H24 2.3474 no .
H20 H25 3.5178 no .
H20 H26 2.3655 no .
H21 H27 2.7586 no .
H21 H28 3.5275 no .
H21 H29 2.1379 no .
H22 H23 2.3242 no .
H30 H31 2.2847 no .
H30 H39 2.6556 no .
H31 H32 2.2645 no .
H32 H33 2.2702 no .
H33 H34 2.3278 no .
H34 H35 3.2490 no .
H34 H40 2.8341 no .
H35 H36 2.3407 no .
H35 H43 3.3100 no .
H36 H37 2.3145 no .
H37 H38 2.2929 no .
H38 H39 2.3295 no .
H39 H43 3.0691 no .
H40 H41 2.2808 no .
H41 H44 3.5749 no .
H41 H45 2.3088 no .
H41 H47 3.5733 no .
H42 H43 2.2853 no .
H42 H44 2.3303 no .
H44 H45 2.7975 no .
H44 H46 2.2044 no .
H45 H46 2.8044 no .
H45 H47 1.9588 no .
H46 H52 2.1967 no .
H47 H48 2.3313 no .
H49 H50 2.7526 no .
H49 H53 2.2839 no .
H49 H54 2.4015 no .
H49 H55 3.4998 no .
H50 H56 2.3848 no .
H50 H57 3.4952 no .
H50 H58 2.2778 no .
H51 H52 2.3165 no .
Cl1 H8 3.4723 no 3_567
Cl1 H15 3.0166 no .
Cl1 H17 3.3456 no .
Cl1 H23 3.5695 no .
Cl1 H24 3.5872 no 3_657
Cl1 H44 3.3957 no .
Cl1 H46 3.3474 no .
Cl1 H52 3.5442 no .
Cl2 H18 3.3751 no 3_557
Cl2 H32 3.3888 no 2_446
Cl2 H41 3.2747 no .
Cl2 H47 3.1517 no .
Cl2 H48 3.3782 no .
Cl2 H50 3.5003 no 2_556
Cl2 H56 3.4541 no 2_556
Cl2 H58 3.4728 no 2_556
O1 H4 3.1602 no 2_647
O1 H33 2.9165 no 3_557
O2 H16 3.1610 no 3_657
O3 H4 3.4678 no 3_557
O3 H5 2.6102 no 3_557
O3 H7 3.5798 no 4_554
O3 H24 3.4562 no 4_444
O3 H25 2.7887 no 4_444
O4 H22 3.3918 no .
O4 H36 3.0096 no 3_557
O5 H8 3.4590 no 3_567
O5 H9 2.8800 no 3_567
O5 H13 2.7899 no .
O5 H15 2.8653 no .
O5 H38 3.4493 no 3_567
O5 H42 3.3249 no .
O5 H44 2.9504 no .
O5 H46 3.5899 no 3_557
O6 H4 3.3971 no 4_554
O6 H8 3.1545 no 3_567
O6 H9 3.3913 no 3_567
O6 H24 2.7649 no 3_657
O6 H44 3.1344 no .
O6 H46 2.8215 no .
O6 H52 3.4328 no .
O6 H55 2.7442 no 2_556
O7 H15 2.8282 no .
O7 H17 2.6178 no .
O7 H23 2.8503 no .
O7 H42 3.2251 no 3_557
O7 H44 3.5855 no .
O7 H44 2.8659 no 3_557
O7 H46 3.0017 no .
O7 H52 2.5720 no .
O8 H8 3.2668 no 3_567
O8 H15 2.8105 no .
O8 H17 2.9800 no .
O8 H20 2.8148 no 3_657
O8 H21 3.0476 no 3_657
O8 H23 3.3013 no .
O8 H24 3.3104 no 3_657
O8 H37 3.3743 no 3_567
O8 H38 2.8731 no 3_567
O9 H2 3.1564 no 3_567
O9 H18 3.0573 no 3_557
O9 H19 3.2632 no 3_557
O9 H32 2.8049 no 2_446
O9 H41 3.5902 no .
O9 H56 2.9034 no 2_556
O9 H58 3.5222 no 2_556
O10 H7 2.9922 no 4_554
O10 H25 3.4271 no 4_444
O10 H26 3.5067 no 4_444
O10 H32 3.0028 no 2_446
O10 H33 3.3065 no 2_446
O10 H47 3.4737 no .
O10 H48 2.7109 no .
O10 H50 3.4322 no 2_556
O10 H56 3.1989 no 2_556
O10 H57 3.5978 no 2_556
O10 H58 2.6684 no 2_556
O11 H12 2.9291 no 3_557
O11 H16 2.5992 no 3_557
O11 H18 2.6590 no 3_557
O11 H41 2.6329 no .
O11 H45 2.9176 no .
O11 H47 2.5357 no .
O11 H48 3.4658 no .
O12 H2 3.3681 no 3_567
O12 H6 3.2906 no 4_554
O12 H41 3.1813 no .
O12 H45 3.4739 no .
O12 H47 2.8350 no .
O12 H48 3.2503 no .
O12 H49 2.5402 no 2_556
O12 H50 2.8260 no 2_556
O12 H53 3.1517 no 2_556
O12 H54 3.1862 no 2_556
N1 H30 3.4481 no 3_567
N3 H10 3.5964 no 3_567
N4 H4 3.5896 no 4_554
N4 H13 3.2961 no 3_557
C1 H30 3.5597 no 3_567
C2 H30 3.3920 no 3_567
C2 H40 3.4852 no 3_567
C2 H53 3.4901 no 4_555
C3 H49 3.4801 no 4_555
C5 H24 3.4316 no 2_657
C5 H25 3.5086 no 2_657
C5 H54 3.4726 no 3_557
C6 H54 3.1525 no 3_557
C8 H48 3.2691 no 4_555
C8 H50 3.4899 no 3_557
C9 H25 3.4581 no 1_465
C9 H26 3.5089 no 1_465
C9 H48 3.1045 no 4_555
C9 H50 3.5333 no 3_557
C9 H58 3.3359 no 3_557
C10 H24 3.5616 no 1_465
C10 H26 3.5309 no 1_465
C10 H55 3.3820 no 4_555
C11 H53 3.5900 no 4_555
C11 H55 3.1657 no 4_555
C12 H53 3.5011 no 4_555
C13 H30 3.0930 no 3_567
C13 H39 3.3506 no 3_567
C14 H30 2.7564 no 3_567
C14 H31 3.3914 no 3_567
C15 H28 3.1485 no 3_657
C15 H30 3.2647 no 3_567
C15 H47 3.3404 no 3_557
C16 H28 3.4539 no 3_657
C16 H29 3.2887 no 3_657
C16 H45 3.4327 no 3_557
C16 H47 3.4348 no 3_557
C17 H38 3.3994 no 3_567
C17 H39 3.2049 no 3_567
C18 H39 3.0602 no 3_567
C19 H29 3.0231 no 3_657
C19 H45 3.1496 no 3_557
C20 H28 3.5696 no 3_657
C20 H29 3.1414 no 3_657
C20 H41 3.3664 no 3_557
C20 H45 3.4400 no 3_557
C21 H21 3.5486 no 3_657
C21 H41 3.4743 no 3_557
C22 H22 3.5184 no 3_657
C22 H34 3.3101 no 3_557
C23 H40 3.5769 no 3_557
C24 H33 3.5852 no 3_557
C24 H34 3.5669 no 3_557
C25 H33 3.0450 no 3_557
C25 H34 3.1784 no 3_557
C26 H33 3.4371 no 3_557
C26 H34 2.7920 no 3_557
C27 H22 3.5863 no 3_657
C27 H34 2.8205 no 3_557
C28 H34 3.3538 no 3_557
C29 H35 3.2772 no 3_557
C30 H35 3.4318 no 3_557
C31 H51 2.9587 no .
C32 H51 3.0628 no .
C34 H4 3.1243 no 2_647
C34 H7 3.3894 no 1_645
C34 H8 3.2803 no 1_645
C34 H33 3.1759 no 3_557
C34 H48 3.5262 no 4_645
C35 H16 3.5307 no 3_657
C35 H30 3.5710 no 1_645
C37 H1 3.3267 no 3_567
C37 H11 3.3889 no 3_567
C37 H28 3.0102 no 1_465
C38 H11 3.4253 no 3_567
C38 H28 3.3200 no 1_465
C38 H57 3.3620 no 1_465
C39 H56 3.5403 no 1_465
C39 H57 2.9437 no 1_465
C40 H26 3.4341 no 3_557
C40 H57 3.0178 no 1_465
C41 H57 3.5386 no 1_465
C42 H27 3.3479 no 1_465
C43 H27 3.4064 no 1_465
C43 H27 3.5356 no 3_557
C43 H36 3.2837 no 3_467
C44 H27 3.4135 no 1_465
C44 H27 3.3778 no 3_557
C44 H35 3.3617 no 3_467
C44 H57 3.3321 no 3_557
C45 H21 3.2361 no 1_465
C45 H27 3.4069 no 1_465
C45 H29 3.2301 no 1_465
C46 H21 3.5165 no 1_465
C46 H27 3.3851 no 1_465
C46 H29 2.8075 no 1_465
C47 H27 3.3887 no 1_465
C47 H28 3.5172 no 1_465
C47 H29 3.1202 no 1_465
C48 H1 3.5099 no 3_567
C48 H10 3.0792 no 3_567
C49 H1 2.9410 no 3_567
C49 H10 3.4156 no 3_567
C50 H1 3.4553 no 3_567
C50 H53 3.2925 no 2_556
C51 H9 3.4756 no 3_567
C51 H17 3.3507 no 3_557
C51 H55 3.4681 no 2_556
C52 H9 3.1550 no 3_567
C52 H10 3.3552 no 3_567
C52 H51 3.3364 no 3_557
C52 H52 3.1929 no 3_557
C53 H10 3.0616 no 3_567
C53 H51 3.0249 no 3_557
C54 H15 3.2811 no 3_557
C54 H17 3.5637 no 3_557
C54 H55 3.0352 no 2_556
C55 H15 3.1176 no 3_557
C55 H53 3.4785 no 2_556
C55 H54 3.1614 no 2_556
C55 H55 2.8485 no 2_556
C56 H13 3.2345 no 3_557
C56 H15 3.4893 no 3_557
C56 H54 3.5812 no 2_556
C56 H55 3.3311 no 2_556
C58 H54 3.3428 no 2_556
C59 H5 3.3952 no 3_557
C59 H6 3.3477 no 4_554
C59 H7 3.5663 no 4_554
C59 H25 3.2675 no 4_444
C60 H5 2.7300 no 3_557
C60 H25 3.4628 no 4_444
C61 H5 3.1234 no 3_557
C61 H6 3.1616 no 3_557
C62 H6 3.4672 no 3_557
C63 H3 3.1352 no 4_554
C63 H6 3.5529 no 3_557
C64 H3 3.0511 no 4_554
C64 H6 3.4174 no 3_557
C64 H7 3.5493 no 3_557
C65 H3 3.4017 no 4_554
C65 H22 3.4603 no .
C66 H22 3.1003 no .
C66 H23 3.5039 no .
C66 H42 3.4211 no 3_557
C66 H43 3.1248 no 3_557
C67 H42 3.0716 no 3_557
C68 H3 3.5619 no 4_554
C69 H4 3.5201 no 3_557
C69 H5 3.0266 no 3_557
C69 H45 3.1861 no 2_546
C70 H7 3.4637 no 3_557
C70 H32 3.5527 no 1_645
C70 H36 3.2158 no 3_557
H1 C37 3.3267 no 3_567
H1 C48 3.5099 no 3_567
H1 C49 2.9410 no 3_567
H1 C50 3.4553 no 3_567
H1 H30 3.1623 no 3_567
H1 H40 2.7185 no 3_567
H1 H53 3.1126 no 4_555
H2 O9 3.1564 no 3_567
H2 O12 3.3681 no 3_567
H2 H40 3.4217 no 3_567
H2 H49 3.4514 no 4_555
H2 H50 3.3528 no 4_555
H3 C63 3.1352 no 4_555
H3 C64 3.0511 no 4_555
H3 C65 3.4017 no 4_555
H3 C68 3.5619 no 4_555
H3 H50 3.2941 no 4_555
H4 O1 3.1602 no 2_657
H4 O3 3.4678 no 3_557
H4 O6 3.3971 no 4_555
H4 N4 3.5896 no 4_555
H4 C34 3.1243 no 2_657
H4 C69 3.5201 no 3_557
H4 H24 2.7013 no 2_657
H4 H25 3.0650 no 2_657
H4 H54 3.1537 no 3_557
H4 H55 3.4161 no 3_557
H5 O3 2.6102 no 3_557
H5 C59 3.3952 no 3_557
H5 C60 2.7300 no 3_557
H5 C61 3.1234 no 3_557
H5 C69 3.0266 no 3_557
H5 H25 3.3150 no 2_657
H5 H49 3.2465 no 3_557
H5 H54 2.5360 no 3_557
H5 H55 3.5585 no 3_557
H6 O12 3.2906 no 4_555
H6 C59 3.3477 no 4_555
H6 C61 3.1616 no 3_557
H6 C62 3.4672 no 3_557
H6 C63 3.5529 no 3_557
H6 C64 3.4174 no 3_557
H6 H48 3.1034 no 4_555
H6 H49 2.8087 no 3_557
H6 H50 3.0311 no 3_557
H7 O3 3.5798 no 4_555
H7 O10 2.9922 no 4_555
H7 C34 3.3894 no 1_465
H7 C59 3.5663 no 4_555
H7 C64 3.5493 no 3_557
H7 C70 3.4637 no 3_557
H7 H25 3.0532 no 1_465
H7 H26 2.9364 no 1_465
H7 H48 2.8362 no 4_555
H7 H50 3.0929 no 3_557
H7 H58 2.5288 no 3_557
H8 Cl1 3.4723 no 3_567
H8 O5 3.4590 no 3_567
H8 O6 3.1545 no 3_567
H8 O8 3.2668 no 3_567
H8 C34 3.2803 no 1_465
H8 H24 2.9718 no 1_465
H8 H25 3.3618 no 1_465
H8 H26 2.9751 no 1_465
H8 H37 3.2017 no .
H8 H38 3.2571 no .
H8 H55 3.5492 no 4_555
H9 O5 2.8800 no 3_567
H9 O6 3.3913 no 3_567
H9 C51 3.4756 no 3_567
H9 C52 3.1550 no 3_567
H9 H42 3.0881 no 3_567
H9 H55 3.1801 no 4_555
H10 N3 3.5964 no 3_567
H10 C48 3.0792 no 3_567
H10 C49 3.4156 no 3_567
H10 C52 3.3552 no 3_567
H10 C53 3.0616 no 3_567
H10 H39 2.9652 no 3_567
H10 H43 3.4038 no 3_567
H11 C37 3.3889 no 3_567
H11 C38 3.4253 no 3_567
H11 H30 2.7659 no 3_567
H11 H31 2.8323 no 3_567
H12 O11 2.9291 no 3_557
H12 H28 3.0031 no 3_657
H12 H31 3.5915 no 3_567
H12 H47 3.4017 no 3_557
H13 O5 2.7899 no .
H13 N4 3.2961 no 3_557
H13 C56 3.2345 no 3_557
H13 H38 3.1449 no 3_567
H13 H39 3.4970 no 3_567
H13 H46 3.3131 no 3_557
H14 H39 3.3067 no 3_567
H15 Cl1 3.0166 no .
H15 O5 2.8653 no .
H15 O7 2.8282 no .
H15 O8 2.8105 no .
H15 C54 3.2811 no 3_557
H15 C55 3.1176 no 3_557
H15 C56 3.4893 no 3_557
H15 H29 3.3489 no 3_657
H15 H38 3.5546 no 3_567
H15 H44 3.4768 no 3_557
H15 H45 3.2963 no 3_557
H16 O2 3.1610 no 3_657
H16 O11 2.5992 no 3_557
H16 C35 3.5307 no 3_657
H16 H28 3.4069 no 3_657
H16 H29 3.3897 no 3_657
H16 H41 3.3886 no 3_557
H17 Cl1 3.3456 no .
H17 O7 2.6178 no .
H17 O8 2.9800 no .
H17 C51 3.3507 no 3_557
H17 C54 3.5637 no 3_557
H17 H21 3.4467 no 3_657
H18 Cl2 3.3751 no 3_557
H18 O9 3.0573 no 3_557
H18 O11 2.6590 no 3_557
H18 H40 3.5917 no 3_557
H18 H41 3.3750 no 3_557
H19 O9 3.2632 no 3_557
H19 H31 3.2596 no 4_655
H19 H32 3.1105 no 4_655
H20 O8 2.8148 no 3_657
H20 H34 3.0973 no 3_557
H20 H37 3.0340 no 1_645
H21 O8 3.0476 no 3_657
H21 C21 3.5486 no 3_657
H21 C45 3.2361 no 1_645
H21 C46 3.5165 no 1_645
H21 H17 3.4467 no 3_657
H21 H35 3.4246 no 3_557
H21 H37 2.9676 no 1_645
H21 H38 3.5069 no 1_645
H22 O4 3.3918 no .
H22 C22 3.5184 no 3_657
H22 C27 3.5863 no 3_657
H22 C65 3.4603 no .
H22 C66 3.1003 no .
H22 H51 2.7947 no .
H23 Cl1 3.5695 no .
H23 O7 2.8503 no .
H23 O8 3.3013 no .
H23 C66 3.5039 no .
H23 H51 2.9852 no .
H23 H52 3.3736 no .
H24 Cl1 3.5872 no 3_657
H24 O3 3.4562 no 4_645
H24 O6 2.7649 no 3_657
H24 O8 3.3104 no 3_657
H24 C5 3.4316 no 2_647
H24 C10 3.5616 no 1_645
H24 H4 2.7013 no 2_647
H24 H8 2.9718 no 1_645
H25 O3 2.7887 no 4_645
H25 O10 3.4271 no 4_645
H25 C5 3.5086 no 2_647
H25 C9 3.4581 no 1_645
H25 C59 3.2675 no 4_645
H25 C60 3.4628 no 4_645
H25 H4 3.0650 no 2_647
H25 H5 3.3150 no 2_647
H25 H7 3.0532 no 1_645
H25 H8 3.3618 no 1_645
H25 H33 3.5716 no 3_557
H25 H48 2.6131 no 4_645
H26 O10 3.5067 no 4_645
H26 C9 3.5089 no 1_645
H26 C10 3.5309 no 1_645
H26 C40 3.4341 no 3_557
H26 H7 2.9364 no 1_645
H26 H8 2.9751 no 1_645
H26 H33 2.6364 no 3_557
H26 H37 3.2821 no 1_645
H26 H58 3.5870 no 3_647
H27 C42 3.3479 no 1_645
H27 C43 3.4064 no 1_645
H27 C43 3.5356 no 3_557
H27 C44 3.4135 no 1_645
H27 C44 3.3778 no 3_557
H27 C45 3.4069 no 1_645
H27 C46 3.3851 no 1_645
H27 C47 3.3887 no 1_645
H27 H35 2.9977 no 3_557
H27 H36 2.6866 no 3_557
H27 H57 3.3526 no .
H28 C15 3.1485 no 3_657
H28 C16 3.4539 no 3_657
H28 C20 3.5696 no 3_657
H28 C37 3.0102 no 1_645
H28 C38 3.3200 no 1_645
H28 C47 3.5172 no 1_645
H28 H12 3.0031 no 3_657
H28 H16 3.4069 no 3_657
H28 H30 2.8062 no 1_645
H28 H31 3.2915 no 1_645
H28 H57 3.5845 no .
H29 C16 3.2887 no 3_657
H29 C19 3.0231 no 3_657
H29 C20 3.1414 no 3_657
H29 C45 3.2301 no 1_645
H29 C46 2.8075 no 1_645
H29 C47 3.1202 no 1_645
H29 H15 3.3489 no 3_657
H29 H16 3.3897 no 3_657
H29 H37 3.5369 no 1_645
H29 H38 2.9228 no 1_645
H29 H39 3.4185 no 1_645
H30 N1 3.4481 no 3_567
H30 C1 3.5597 no 3_567
H30 C2 3.3920 no 3_567
H30 C13 3.0930 no 3_567
H30 C14 2.7564 no 3_567
H30 C15 3.2647 no 3_567
H30 C35 3.5710 no 1_465
H30 H1 3.1623 no 3_567
H30 H11 2.7659 no 3_567
H30 H28 2.8062 no 1_465
H31 C14 3.3914 no 3_567
H31 H11 2.8323 no 3_567
H31 H12 3.5915 no 3_567
H31 H19 3.2596 no 4_454
H31 H28 3.2915 no 1_465
H32 Cl2 3.3888 no 2_456
H32 O9 2.8049 no 2_456
H32 O10 3.0028 no 2_456
H32 C70 3.5527 no 1_465
H32 H19 3.1105 no 4_454
H32 H56 3.3339 no 1_465
H32 H57 3.1357 no 1_465
H33 O1 2.9165 no 3_557
H33 O10 3.3065 no 2_456
H33 C24 3.5852 no 3_557
H33 C25 3.0450 no 3_557
H33 C26 3.4371 no 3_557
H33 C34 3.1759 no 3_557
H33 H25 3.5716 no 3_557
H33 H26 2.6364 no 3_557
H33 H57 3.2666 no 1_465
H33 H58 3.5998 no 1_465
H34 C22 3.3101 no 3_557
H34 C24 3.5669 no 3_557
H34 C25 3.1784 no 3_557
H34 C26 2.7920 no 3_557
H34 C27 2.8205 no 3_557
H34 C28 3.3538 no 3_557
H34 H20 3.0973 no 3_557
H35 C29 3.2772 no 3_557
H35 C30 3.4318 no 3_557
H35 C44 3.3617 no 3_467
H35 H21 3.4246 no 3_557
H35 H27 2.9977 no 3_557
H35 H36 3.0688 no 3_467
H36 O4 3.0096 no 3_557
H36 C43 3.2837 no 3_467
H36 C70 3.2158 no 3_557
H36 H27 2.6866 no 3_557
H36 H35 3.0688 no 3_467
H36 H57 2.6459 no 3_557
H36 H58 3.5937 no 3_557
H37 O8 3.3743 no 3_567
H37 H8 3.2017 no .
H37 H20 3.0340 no 1_465
H37 H21 2.9676 no 1_465
H37 H26 3.2821 no 1_465
H37 H29 3.5369 no 1_465
H37 H57 3.5984 no 3_557
H38 O5 3.4493 no 3_567
H38 O8 2.8731 no 3_567
H38 C17 3.3994 no 3_567
H38 H8 3.2571 no .
H38 H13 3.1449 no 3_567
H38 H15 3.5546 no 3_567
H38 H21 3.5069 no 1_465
H38 H29 2.9228 no 1_465
H39 C13 3.3506 no 3_567
H39 C17 3.2049 no 3_567
H39 C18 3.0602 no 3_567
H39 H10 2.9652 no 3_567
H39 H13 3.4970 no 3_567
H39 H14 3.3067 no 3_567
H39 H29 3.4185 no 1_465
H40 C2 3.4852 no 3_567
H40 C23 3.5769 no 3_557
H40 H1 2.7185 no 3_567
H40 H2 3.4217 no 3_567
H40 H18 3.5917 no 3_557
H41 Cl2 3.2747 no .
H41 O9 3.5902 no .
H41 O11 2.6329 no .
H41 O12 3.1813 no .
H41 C20 3.3664 no 3_557
H41 C21 3.4743 no 3_557
H41 H16 3.3886 no 3_557
H41 H18 3.3750 no 3_557
H41 H53 3.0417 no 2_556
H42 O5 3.3249 no .
H42 O7 3.2251 no 3_557
H42 C66 3.4211 no 3_557
H42 C67 3.0716 no 3_557
H42 H9 3.0881 no 3_567
H42 H51 3.1057 no 3_557
H42 H52 2.4586 no 3_557
H43 C66 3.1248 no 3_557
H43 H10 3.4038 no 3_567
H43 H51 2.4984 no 3_557
H43 H52 3.5964 no 3_557
H44 Cl1 3.3957 no .
H44 O5 2.9504 no .
H44 O6 3.1344 no .
H44 O7 3.5855 no .
H44 O7 2.8659 no 3_557
H44 H15 3.4768 no 3_557
H44 H55 3.4425 no 2_556
H45 O11 2.9176 no .
H45 O12 3.4739 no .
H45 C16 3.4327 no 3_557
H45 C19 3.1496 no 3_557
H45 C20 3.4400 no 3_557
H45 C69 3.1861 no 2_556
H45 H15 3.2963 no 3_557
H45 H53 3.1903 no 2_556
H45 H54 2.8711 no 2_556
H45 H55 2.9658 no 2_556
H46 Cl1 3.3474 no .
H46 O5 3.5899 no 3_557
H46 O6 2.8215 no .
H46 O7 3.0017 no .
H46 H13 3.3131 no 3_557
H47 Cl2 3.1517 no .
H47 O10 3.4737 no .
H47 O11 2.5357 no .
H47 O12 2.8350 no .
H47 C15 3.3404 no 3_557
H47 C16 3.4348 no 3_557
H47 H12 3.4017 no 3_557
H47 H54 3.0425 no 2_556
H48 Cl2 3.3782 no .
H48 O10 2.7109 no .
H48 O11 3.4658 no .
H48 O12 3.2503 no .
H48 C8 3.2691 no 4_554
H48 C9 3.1045 no 4_554
H48 C34 3.5262 no 4_444
H48 H6 3.1034 no 4_554
H48 H7 2.8362 no 4_554
H48 H25 2.6131 no 4_444
H49 O12 2.5402 no 2_546
H49 C3 3.4801 no 4_554
H49 H2 3.4514 no 4_554
H49 H5 3.2465 no 3_557
H49 H6 2.8087 no 3_557
H50 Cl2 3.5003 no 2_546
H50 O10 3.4322 no 2_546
H50 O12 2.8260 no 2_546
H50 C8 3.4899 no 3_557
H50 C9 3.5333 no 3_557
H50 H2 3.3528 no 4_554
H50 H3 3.2941 no 4_554
H50 H6 3.0311 no 3_557
H50 H7 3.0929 no 3_557
H51 C31 2.9587 no .
H51 C32 3.0628 no .
H51 C52 3.3364 no 3_557
H51 C53 3.0249 no 3_557
H51 H22 2.7947 no .
H51 H23 2.9852 no .
H51 H42 3.1057 no 3_557
H51 H43 2.4984 no 3_557
H52 Cl1 3.5442 no .
H52 O6 3.4328 no .
H52 O7 2.5720 no .
H52 C52 3.1929 no 3_557
H52 H23 3.3736 no .
H52 H42 2.4586 no 3_557
H52 H43 3.5964 no 3_557
H53 O12 3.1517 no 2_546
H53 C2 3.4901 no 4_554
H53 C11 3.5900 no 4_554
H53 C12 3.5011 no 4_554
H53 C50 3.2925 no 2_546
H53 C55 3.4785 no 2_546
H53 H1 3.1126 no 4_554
H53 H41 3.0417 no 2_546
H53 H45 3.1903 no 2_546
H54 O12 3.1862 no 2_546
H54 C5 3.4726 no 3_557
H54 C6 3.1525 no 3_557
H54 C55 3.1614 no 2_546
H54 C56 3.5812 no 2_546
H54 C58 3.3428 no 2_546
H54 H4 3.1537 no 3_557
H54 H5 2.5360 no 3_557
H54 H45 2.8711 no 2_546
H54 H47 3.0425 no 2_546
H55 O6 2.7442 no 2_546
H55 C10 3.3820 no 4_554
H55 C11 3.1657 no 4_554
H55 C51 3.4681 no 2_546
H55 C54 3.0352 no 2_546
H55 C55 2.8485 no 2_546
H55 C56 3.3311 no 2_546
H55 H4 3.4161 no 3_557
H55 H5 3.5585 no 3_557
H55 H8 3.5492 no 4_554
H55 H9 3.1801 no 4_554
H55 H44 3.4425 no 2_546
H55 H45 2.9658 no 2_546
H56 Cl2 3.4541 no 2_546
H56 O9 2.9034 no 2_546
H56 O10 3.1989 no 2_546
H56 C39 3.5403 no 1_645
H56 H32 3.3339 no 1_645
H57 O10 3.5978 no 2_546
H57 C38 3.3620 no 1_645
H57 C39 2.9437 no 1_645
H57 C40 3.0178 no 1_645
H57 C41 3.5386 no 1_645
H57 C44 3.3321 no 3_557
H57 H27 3.3526 no .
H57 H28 3.5845 no .
H57 H32 3.1357 no 1_645
H57 H33 3.2666 no 1_645
H57 H36 2.6459 no 3_557
H57 H37 3.5984 no 3_557
H58 Cl2 3.4728 no 2_546
H58 O9 3.5222 no 2_546
H58 O10 2.6684 no 2_546
H58 C9 3.3359 no 3_557
H58 H7 2.5288 no 3_557
H58 H26 3.5870 no 3_647
H58 H33 3.5998 no 1_645
H58 H36 3.5937 no 3_557

loop_
_geom_torsion_atom_site_label_1
_geom_torsion_atom_site_label_2
_geom_torsion_atom_site_label_3
_geom_torsion_atom_site_label_4
_geom_torsion
_geom_torsion_publ_flag
C34 O1 C25 C24 176.0(5) no
C34 O1 C25 C26 -0.4(9) no
C35 O2 C30 C29 30.0(10) no
C35 O2 C30 C31 -152.2(8) no
C69 O3 C60 C59 173.2(4) no
C69 O3 C60 C61 -7.8(6) no
C70 O4 C65 C64 3.7(7) no
C70 O4 C65 C66 -174.8(5) no
C1 N1 C7 C8 -82.9(5) no
C1 N1 C7 C12 97.4(5) no
C7 N1 C1 C2 -67.8(6) no
C7 N1 C1 C6 110.6(5) no
C1 N1 C13 C14 -0.6(7) no
C1 N1 C13 C18 -178.6(4) no
C13 N1 C1 C2 109.3(5) no
C13 N1 C1 C6 -72.3(6) no
C7 N1 C13 C14 176.5(4) no
C7 N1 C13 C18 -1.5(6) no
C13 N1 C7 C8 99.9(5) no
C13 N1 C7 C12 -79.8(5) no
C21 N2 C22 C23 14.5(7) no
C21 N2 C22 C27 -170.1(4) no
C22 N2 C21 C20 5.7(7) no
C21 N2 C33 C28 171.5(3) no
C21 N2 C33 C32 -5.2(6) no
C33 N2 C21 C20 -167.0(4) no
C22 N2 C33 C28 -2.7(4) no
C22 N2 C33 C32 -179.4(4) no
C33 N2 C22 C23 -172.0(4) no
C33 N2 C22 C27 3.4(4) no
C36 N3 C42 C43 89.6(5) no
C36 N3 C42 C47 -93.9(5) no
C42 N3 C36 C37 70.5(6) no
C42 N3 C36 C41 -109.9(5) no
C36 N3 C48 C49 -1.8(7) no
C36 N3 C48 C53 176.3(4) no
C48 N3 C36 C37 -106.0(5) no
C48 N3 C36 C41 73.6(7) no
C42 N3 C48 C49 -178.2(4) no
C42 N3 C48 C53 -0.1(6) no
C48 N3 C42 C43 -93.8(5) no
C48 N3 C42 C47 82.7(6) no
C56 N4 C57 C58 -2.6(6) no
C56 N4 C57 C62 177.4(4) no
C57 N4 C56 C55 -2.2(7) no
C56 N4 C68 C63 -178.4(3) no
C56 N4 C68 C67 -0.8(6) no
C68 N4 C56 C55 176.4(4) no
C57 N4 C68 C63 0.4(4) no
C57 N4 C68 C67 178.1(4) no
C68 N4 C57 C58 178.7(3) no
C68 N4 C57 C62 -1.3(4) no
N1 C1 C2 C3 -179.1(4) no
N1 C1 C6 C5 178.9(5) no
C2 C1 C6 C5 -2.6(9) no
C6 C1 C2 C3 2.4(9) no
C1 C2 C3 C4 2.0(12) no
C2 C3 C4 C5 -6.0(14) no
C3 C4 C5 C6 5.5(14) no
C4 C5 C6 C1 -1.4(13) no
N1 C7 C8 C9 -178.3(4) no
N1 C7 C12 C11 179.1(4) no
C8 C7 C12 C11 -0.7(8) no
C12 C7 C8 C9 1.4(7) no
C7 C8 C9 C10 -0.5(8) no
C8 C9 C10 C11 -1.3(9) no
C9 C10 C11 C12 2.1(9) no
C10 C11 C12 C7 -1.1(9) no
N1 C13 C14 C15 -176.5(4) no
N1 C13 C18 C17 174.7(4) no
C14 C13 C18 C17 -3.3(6) no
C18 C13 C14 C15 1.5(6) no
C13 C14 C15 C16 1.7(7) no
C14 C15 C16 C17 -3.0(6) no
C14 C15 C16 C19 175.2(4) no
C15 C16 C17 C18 1.2(6) no
C15 C16 C19 C20 1.6(7) no
C17 C16 C19 C20 179.7(4) no
C19 C16 C17 C18 -177.1(4) no
C16 C17 C18 C13 2.0(7) no
C16 C19 C20 C21 -172.4(4) no
C19 C20 C21 N2 175.7(4) no
N2 C22 C23 C24 177.9(4) no
N2 C22 C27 C26 179.1(4) no
N2 C22 C27 C28 -2.8(5) no
C23 C22 C27 C26 -4.9(7) no
C23 C22 C27 C28 173.1(4) no
C27 C22 C23 C24 3.0(7) no
C22 C23 C24 C25 0.7(8) no
C23 C24 C25 O1 -179.3(5) no
C23 C24 C25 C26 -2.7(9) no
O1 C25 C26 C27 177.0(5) no
C24 C25 C26 C27 0.9(8) no
C25 C26 C27 C22 2.9(7) no
C25 C26 C27 C28 -174.6(5) no
C22 C27 C28 C29 -178.6(4) no
C22 C27 C28 C33 1.2(5) no
C26 C27 C28 C29 -0.8(9) no
C26 C27 C28 C33 178.9(5) no
C27 C28 C29 C30 -179.6(4) no
C27 C28 C33 N2 0.9(5) no
C27 C28 C33 C32 177.9(4) no
C29 C28 C33 N2 -179.3(4) no
C29 C28 C33 C32 -2.3(6) no
C33 C28 C29 C30 0.7(6) no
C28 C29 C30 O2 179.4(4) no
C28 C29 C30 C31 1.6(7) no
O2 C30 C31 C32 179.8(5) no
C29 C30 C31 C32 -2.4(8) no
C30 C31 C32 C33 0.9(8) no
C31 C32 C33 N2 177.9(4) no
C31 C32 C33 C28 1.5(7) no
N3 C36 C37 C38 179.2(5) no
N3 C36 C41 C40 -178.0(5) no
C37 C36 C41 C40 1.6(10) no
C41 C36 C37 C38 -0.4(9) no
C36 C37 C38 C39 -1.0(12) no
C37 C38 C39 C40 1.3(12) no
C38 C39 C40 C41 -0.1(13) no
C39 C40 C41 C36 -1.4(13) no
N3 C42 C43 C44 -179.5(4) no
N3 C42 C47 C46 178.8(5) no
C43 C42 C47 C46 -4.9(9) no
C47 C42 C43 C44 4.1(9) no
C42 C43 C44 C45 -2.1(10) no
C43 C44 C45 C46 1.0(12) no
C44 C45 C46 C47 -1.8(13) no
C45 C46 C47 C42 3.6(12) no
N3 C48 C49 C50 177.1(4) no
N3 C48 C53 C52 -176.7(4) no
C49 C48 C53 C52 1.5(7) no
C53 C48 C49 C50 -1.1(6) no
C48 C49 C50 C51 -0.4(7) no
C49 C50 C51 C52 1.5(6) no
C49 C50 C51 C54 -176.5(4) no
C50 C51 C52 C53 -1.1(6) no
C50 C51 C54 C55 0.6(7) no
C52 C51 C54 C55 -177.4(4) no
C54 C51 C52 C53 177.0(4) no
C51 C52 C53 C48 -0.4(7) no
C51 C54 C55 C56 175.4(4) no
C54 C55 C56 N4 -174.6(4) no
N4 C57 C58 C59 179.3(3) no
N4 C57 C62 C61 -178.8(3) no
N4 C57 C62 C63 1.7(4) no
C58 C57 C62 C61 1.2(5) no
C58 C57 C62 C63 -178.3(3) no
C62 C57 C58 C59 -0.7(5) no
C57 C58 C59 C60 -0.4(6) no
C58 C59 C60 O3 180.0(4) no
C58 C59 C60 C61 0.9(6) no
O3 C60 C61 C62 -179.4(4) no
C59 C60 C61 C62 -0.4(6) no
C60 C61 C62 C57 -0.6(6) no
C60 C61 C62 C63 178.8(4) no
C57 C62 C63 C64 -178.5(4) no
C57 C62 C63 C68 -1.4(4) no
C61 C62 C63 C64 2.0(7) no
C61 C62 C63 C68 179.1(4) no
C62 C63 C64 C65 177.1(4) no
C62 C63 C68 N4 0.6(4) no
C62 C63 C68 C67 -177.3(3) no
C64 C63 C68 N4 178.1(4) no
C64 C63 C68 C67 0.2(6) no
C68 C63 C64 C65 0.3(6) no
C63 C64 C65 O4 -178.8(4) no
C63 C64 C65 C66 -0.4(6) no
O4 C65 C66 C67 178.5(4) no
C64 C65 C66 C67 -0.1(7) no
C65 C66 C67 C68 0.6(7) no
C66 C67 C68 N4 -178.1(4) no
C66 C67 C68 C63 -0.7(6) no
